data_1530414
loop_
_publ_author_name
'Meyer, G.'
'Schleid, T.'

_publ_section_title
;
 The metallothermic reduction of several rare-earth trichlorides with
 lithium and sodium
;
_journal_name_full 'Journal of the Less-Common Metals'
_journal_page_first 187
_journal_page_last 197
_journal_volume 116
_journal_year 1986
_chemical_formula_sum 'Cl2 Sm'
_chemical_name_systematic 'Sm Cl2'
_space_group_IT_number 62
_symmetry_space_group_name_Hall '-P 2c 2ab'
_symmetry_space_group_name_H-M 'P b n m'
_cell_angle_alpha 90
_cell_angle_beta 90
_cell_angle_gamma 90
_cell_formula_units_Z 4
_cell_length_a 9.009
_cell_length_b 7.562
_cell_length_c 4.507
_cell_volume 307.044
_citation_journal_id_ASTM JCOMAH
_cod_data_source_file Meyer_JCOMAH_1986_1276.cif
_cod_data_source_block Cl2Sm1
_cod_original_cell_volume 307.0441
_cod_original_sg_symbol_Hall '-P 2ac 2n (z,x,y)'
_cod_original_formula_sum 'Cl2 Sm1'
_cod_database_code 1530414

loop_
_symmetry_equiv_pos_as_xyz
x,y,z
x+1/2,-y+1/2,-z
-x+1/2,y+1/2,-z+1/2
-x,-y,z+1/2
-x,-y,-z
-x-1/2,y-1/2,z
x-1/2,-y-1/2,z-1/2
x,y,-z-1/2

loop_
_atom_site_label
_atom_site_type_symbol
_atom_site_fract_x
_atom_site_fract_y
_atom_site_fract_z
_atom_site_occupancy
_atom_site_U_iso_or_equiv
Cl2 Cl-1 -0.168 0.0245 0.25 1 0.0
Cl1 Cl-1 0.4288 0.1439 0.25 1 0.0
Sm1 Sm+2 0.11607 0.24978 0.25 1 0.0
